data_4034971
loop_
_publ_author_name
'Zhang, Zhi-Pei'
'Chen, Li'
'Li, Xin'
'Cheng, Jin-Pei'

_publ_section_title
;
 Organocatalytic Asymmetric Sequential 1,6-Addition/Acetalization of
 1-Oxotetralin-2-carbaldehyde to ortho-Hydroxyphenyl-Substituted
 para-Quinone Methides for Synthesis of Spiro-3,4-dihydrocoumarins.
;
_journal_issue 5
_journal_name_full 'The Journal of organic chemistry'
_journal_page_first 2714
_journal_page_last 2724
_journal_paper_doi 10.1021/acs.joc.7b03177
_journal_volume 83
_journal_year 2018
_chemical_absolute_configuration ad
_chemical_formula_moiety 'C33 H36 O4'
_chemical_formula_sum 'C33 H36 O4'
_chemical_formula_weight 496.62
_space_group_crystal_system orthorhombic
_space_group_IT_number 19
_space_group_name_Hall 'P 2ac 2ab'
_space_group_name_H-M_alt 'P 21 21 21'
_atom_sites_solution_hydrogens geom
_atom_sites_solution_primary dual
_audit_creation_date 2017-09-26
_audit_creation_method
;
Olex2 1.2
(compiled 2017.08.10 svn.r3458 for OlexSys, GUI svn.r5381)
;
_cell_angle_alpha 90
_cell_angle_beta 90
_cell_angle_gamma 90
_cell_formula_units_Z 8
_cell_length_a 11.13710(10)
_cell_length_b 17.0065(2)
_cell_length_c 30.3267(3)
_cell_measurement_reflns_used 34944
_cell_measurement_temperature 294.15
_cell_measurement_theta_max 79.1050
_cell_measurement_theta_min 2.9250
_cell_volume 5743.97(10)
_computing_cell_refinement 'CrysAlisPro 1.171.39.3a (Rigaku OD, 2015)'
_computing_data_collection 'CrysAlisPro 1.171.39.3a (Rigaku OD, 2015)'
_computing_data_reduction 'CrysAlisPro 1.171.39.3a (Rigaku OD, 2015)'
_computing_molecular_graphics 'Olex2 (Dolomanov et al., 2009)'
_computing_publication_material 'Olex2 (Dolomanov et al., 2009)'
_computing_structure_refinement 'ShelXL (Sheldrick, 2015)'
_computing_structure_solution 'ShelXT (Sheldrick, 2015)'
_diffrn_ambient_temperature 294.15
_diffrn_detector PILT
_diffrn_measured_fraction_theta_full 1.000
_diffrn_measured_fraction_theta_max 0.991
_diffrn_measurement_details
;
List of Runs (angles in degrees, time in seconds):

  # Type    Start    End  Width  t~exp~   \w     \q     \k     \f   Frames
--------------------------------------------------------------------------
  1  \w   -125.00 -31.00   1.00    5.00    --  -35.00 -72.00 -72.00   94
  2  \w   -119.00 -29.00   1.00    5.00    --  -35.00 -44.00 -36.00   90
  3  \w    -50.00  40.00   1.00    5.00    --  -35.00  72.00 -36.00   90
  4  \w    -50.00  40.00   1.00    5.00    --  -35.00  43.00-144.00   90
  5  \w   -125.00 -20.00   1.00   20.00    -- -110.00  43.00 108.00  105
  6  \w   -200.00-110.00   1.00   20.00    -- -110.00 -72.00-180.00   90
  7  \w   -125.00 -32.00   1.00   20.00    -- -110.00  14.00   0.00   93
  8  \w   -125.00 -32.00   1.00   20.00    -- -110.00  72.00 -72.00   93
  9  \w   -115.00 -20.00   1.00   20.00    -- -110.00  43.00-144.00   95
 10  \w   -113.00 -20.00   1.00   20.00    -- -110.00  72.00   0.00   93
 11  \w   -191.00-101.00   1.00   20.00    -- -110.00 -44.00   0.00   90
 12  \w   -111.00 -20.00   1.00   20.00    -- -110.00  72.00-108.00   91
 13  \w   -187.00 -97.00   1.00   20.00    -- -110.00 -72.00 -36.00   90
 14  \w   -120.00 -30.00   1.00   20.00    -- -110.00  72.00 -36.00   90
;
_diffrn_measurement_device 'abstract diffractometer'
_diffrn_measurement_device_type "'Rigaku Xtalab P200"
_diffrn_measurement_method '\w scans'
_diffrn_orient_matrix_type 'CrysAlisPro convention (1999,Acta A55,543-557)'
_diffrn_orient_matrix_UB_11 0.0281142000
_diffrn_orient_matrix_UB_12 -0.0884046000
_diffrn_orient_matrix_UB_13 -0.0039333000
_diffrn_orient_matrix_UB_21 -0.1250650000
_diffrn_orient_matrix_UB_22 -0.0197118000
_diffrn_orient_matrix_UB_23 0.0187191000
_diffrn_orient_matrix_UB_31 -0.0520212000
_diffrn_orient_matrix_UB_32 -0.0004213000
_diffrn_orient_matrix_UB_33 -0.0470605000
_diffrn_radiation_monochromator confocal
_diffrn_radiation_probe x-ray
_diffrn_radiation_type CuK\a
_diffrn_radiation_wavelength 1.54184
_diffrn_reflns_av_R_equivalents 0.0161
_diffrn_reflns_av_unetI/netI 0.0113
_diffrn_reflns_Laue_measured_fraction_full 1.000
_diffrn_reflns_Laue_measured_fraction_max 0.991
_diffrn_reflns_limit_h_max 13
_diffrn_reflns_limit_h_min -14
_diffrn_reflns_limit_k_max 21
_diffrn_reflns_limit_k_min -21
_diffrn_reflns_limit_l_max 32
_diffrn_reflns_limit_l_min -38
_diffrn_reflns_number 49348
_diffrn_reflns_point_group_measured_fraction_full 0.999
_diffrn_reflns_point_group_measured_fraction_max 0.981
_diffrn_reflns_theta_full 67.684
_diffrn_reflns_theta_max 79.219
_diffrn_reflns_theta_min 2.914
_diffrn_source 'rotating anode'
_diffrn_source_type 'Enhance (Cu) X-ray Source'
_exptl_absorpt_coefficient_mu 0.586
_exptl_absorpt_correction_T_max 1.00000
_exptl_absorpt_correction_T_min 0.78634
_exptl_absorpt_correction_type multi-scan
_exptl_absorpt_process_details
;
CrysAlisPro 1.171.39.3a (Rigaku Oxford Diffraction, 2015)
Empirical absorption correction using spherical harmonics,
 implemented in SCALE3 ABSPACK scaling algorithm.
;
_exptl_crystal_colour colourless
_exptl_crystal_colour_primary colourless
_exptl_crystal_density_diffrn 1.149
_exptl_crystal_description block
_exptl_crystal_F_000 2128
_exptl_crystal_size_max 0.28
_exptl_crystal_size_mid 0.26
_exptl_crystal_size_min 0.24
_refine_diff_density_max 0.141
_refine_diff_density_min -0.130
_refine_diff_density_rms 0.026
_refine_ls_abs_structure_details
;
 Flack x determined using 5023 quotients [(I+)-(I-)]/[(I+)+(I-)]
 (Parsons, Flack and Wagner, Acta Cryst. B69 (2013) 249-259).
;
_refine_ls_abs_structure_Flack -0.08(3)
_refine_ls_extinction_coef 0.00149(12)
_refine_ls_extinction_expression Fc^*^=kFc[1+0.001xFc^2^\l^3^/sin(2\q)]^-1/4^
_refine_ls_extinction_method 'SHELXL-2014/8 (Sheldrick 2014'
_refine_ls_goodness_of_fit_ref 1.049
_refine_ls_hydrogen_treatment constr
_refine_ls_matrix_type full
_refine_ls_number_parameters 684
_refine_ls_number_reflns 12202
_refine_ls_number_restraints 0
_refine_ls_restrained_S_all 1.049
_refine_ls_R_factor_all 0.0342
_refine_ls_R_factor_gt 0.0332
_refine_ls_shift/su_max 0.001
_refine_ls_shift/su_mean 0.000
_refine_ls_structure_factor_coef Fsqd
_refine_ls_weighting_details 'w=1/[\s^2^(Fo^2^)+(0.0610P)^2^+0.2900P] where P=(Fo^2^+2Fc^2^)/3'
_refine_ls_weighting_scheme calc
_refine_ls_wR_factor_gt 0.0962
_refine_ls_wR_factor_ref 0.0971
_reflns_Friedel_coverage 0.794
_reflns_Friedel_fraction_full 0.999
_reflns_Friedel_fraction_max 0.969
_reflns_number_gt 11763
_reflns_number_total 12202
_reflns_threshold_expression 'I > 2\s(I)'
_cod_data_source_file jo7b03177_si_002.cif
_cod_data_source_block p20170922a
_cod_database_code 4034971
_shelx_shelxl_version_number 2014/8
_chemical_oxdiff_formula C33H36O4
_shelx_space_group_comment
;
The symmetry employed for this shelxl refinement is uniquely defined
by the following loop, which should always be used as a source of
symmetry information in preference to the above space-group names.
They are only intended as comments.
;
_shelx_estimated_absorpt_t_max 0.872
_shelx_estimated_absorpt_t_min 0.853
_reflns_odcompleteness_completeness 99.00
_reflns_odcompleteness_iscentric 1
_reflns_odcompleteness_theta 78.97
_olex2_refinement_description
;
1. Fixed Uiso
 At 1.2 times of:
  All C(H) groups, All C(H,H) groups
 At 1.5 times of:
  All C(H,H,H) groups, All O(H) groups
2.a Ternary CH refined with riding coordinates:
 C12(H12), C45(H45)
2.b Secondary CH2 refined with riding coordinates:
 C10(H10A,H10B), C11(H11A,H11B), C43(H43A,H43B), C44(H44A,H44B)
2.c Aromatic/amide H refined with riding coordinates:
 C5(H5), C7(H7), C8(H8), C14(H14), C15(H15), C16(H16), C17(H17), C21(H21),
 C25(H25), C38(H38), C40(H40), C41(H41), C47(H47), C48(H48), C49(H49), C50(H50),
  C54(H54), C58(H58)
2.d Idealised Me refined as rotating group:
 C19(H19A,H19B,H19C), C27(H27A,H27B,H27C), C28(H28A,H28B,H28C), C29(H29A,H29B,
 H29C), C31(H31A,H31B,H31C), C32(H32A,H32B,H32C), C33(H33A,H33B,H33C), C52(H52A,
 H52B,H52C), C60(H60A,H60B,H60C), C61(H61A,H61B,H61C), C62(H62A,H62B,H62C),
 C64(H64A,H64B,H64C), C65(H65A,H65B,H65C), C66(H66A,H66B,H66C)
2.e Idealised tetrahedral OH refined as rotating group:
 O4(H4), O8(H8A)
;
_olex2_submission_special_instructions 'No special instructions were received'
_oxdiff_exptl_absorpt_empirical_details
;
Empirical correction (ABSPACK) includes:
- Absorption correction using spherical harmonics
- Frame scaling
- Detector area scaling
;
_oxdiff_exptl_absorpt_empirical_full_max 1.263
_oxdiff_exptl_absorpt_empirical_full_min 0.738

loop_
_space_group_symop_operation_xyz
'x, y, z'
'-x+1/2, -y, z+1/2'
'-x, y+1/2, -z+1/2'
'x+1/2, -y+1/2, -z'

loop_
_atom_site_label
_atom_site_type_symbol
_atom_site_fract_x
_atom_site_fract_y
_atom_site_fract_z
_atom_site_U_iso_or_equiv
_atom_site_adp_type
_atom_site_occupancy
_atom_site_site_symmetry_order
_atom_site_calc_flag
_atom_site_refinement_flags_posn
O1 O 0.60147(15) 0.03355(10) 0.79750(5) 0.0820(4) Uani 1 1 d .
O2 O 0.75904(12) 0.07843(7) 0.83146(4) 0.0588(3) Uani 1 1 d .
O3 O 0.87892(17) -0.03096(9) 0.77070(4) 0.0766(4) Uani 1 1 d .
O4 O 0.54824(15) 0.43470(9) 0.75343(6) 0.0783(4) Uani 1 1 d .
H4 H 0.5531 0.4588 0.7301 0.117 Uiso 1 1 calc GR
C1 C 0.69885(17) 0.06228(10) 0.79372(6) 0.0561(4) Uani 1 1 d .
C2 C 0.75939(16) 0.08060(9) 0.74988(5) 0.0527(3) Uani 1 1 d .
C3 C 0.84494(18) 0.01130(10) 0.74097(6) 0.0575(4) Uani 1 1 d .
C4 C 0.8825(2) -0.00215(11) 0.69457(6) 0.0642(5) Uani 1 1 d .
C5 C 0.9747(2) -0.05668(12) 0.68660(7) 0.0738(5) Uani 1 1 d .
H5 H 1.0086 -0.0832 0.7103 0.089 Uiso 1 1 calc R
C6 C 1.0165(3) -0.07208(14) 0.64468(9) 0.0911(8) Uani 1 1 d .
C7 C 0.9604(4) -0.03185(19) 0.61041(9) 0.1065(11) Uani 1 1 d .
H7 H 0.9867 -0.0406 0.5817 0.128 Uiso 1 1 calc R
C8 C 0.8670(3) 0.02072(18) 0.61725(7) 0.0980(9) Uani 1 1 d .
H8 H 0.8314 0.0454 0.5932 0.118 Uiso 1 1 calc R
C9 C 0.8258(3) 0.03708(13) 0.65990(6) 0.0745(6) Uani 1 1 d .
C10 C 0.7255(3) 0.09375(15) 0.66811(7) 0.0813(6) Uani 1 1 d .
H10A H 0.6657 0.0877 0.6451 0.098 Uiso 1 1 calc R
H10B H 0.7566 0.1469 0.6664 0.098 Uiso 1 1 calc R
C11 C 0.6655(2) 0.08237(13) 0.71276(7) 0.0691(5) Uani 1 1 d .
H11A H 0.6208 0.0334 0.7127 0.083 Uiso 1 1 calc R
H11B H 0.6093 0.1250 0.7180 0.083 Uiso 1 1 calc R
C12 C 0.83354(15) 0.15835(9) 0.75319(5) 0.0496(3) Uani 1 1 d .
H12 H 0.8875 0.1605 0.7277 0.060 Uiso 1 1 calc R
C13 C 0.91022(14) 0.15618(9) 0.79425(6) 0.0496(3) Uani 1 1 d .
C14 C 1.01860(16) 0.19627(12) 0.79762(8) 0.0645(4) Uani 1 1 d .
H14 H 1.0483 0.2236 0.7734 0.077 Uiso 1 1 calc R
C15 C 1.0824(2) 0.19583(16) 0.83649(10) 0.0835(7) Uani 1 1 d .
H15 H 1.1543 0.2234 0.8384 0.100 Uiso 1 1 calc R
C16 C 1.0408(3) 0.15523(16) 0.87221(9) 0.0865(7) Uani 1 1 d .
H16 H 1.0847 0.1553 0.8983 0.104 Uiso 1 1 calc R
C17 C 0.9345(2) 0.11422(13) 0.86996(7) 0.0710(5) Uani 1 1 d .
H17 H 0.9065 0.0859 0.8941 0.085 Uiso 1 1 calc R
C18 C 0.87009(16) 0.11599(9) 0.83096(6) 0.0535(3) Uani 1 1 d .
C19 C 1.1159(4) -0.13007(19) 0.63667(13) 0.1204(13) Uani 1 1 d .
H19A H 1.1468 -0.1482 0.6644 0.181 Uiso 1 1 calc GR
H19B H 1.1790 -0.1051 0.6203 0.181 Uiso 1 1 calc GR
H19C H 1.0854 -0.1740 0.6202 0.181 Uiso 1 1 calc GR
C20 C 0.75634(15) 0.23237(9) 0.75248(5) 0.0508(3) Uani 1 1 d .
C21 C 0.65879(16) 0.24129(10) 0.78061(6) 0.0589(4) Uani 1 1 d .
H21 H 0.6410 0.2010 0.8003 0.071 Uiso 1 1 calc R
C22 C 0.58690(16) 0.30770(11) 0.78061(6) 0.0582(4) Uani 1 1 d .
C23 C 0.61920(16) 0.36860(10) 0.75149(6) 0.0545(4) Uani 1 1 d .
C24 C 0.71896(14) 0.36377(9) 0.72332(5) 0.0487(3) Uani 1 1 d .
C25 C 0.78470(14) 0.29381(9) 0.72437(5) 0.0483(3) Uani 1 1 d .
H25 H 0.8499 0.2883 0.7055 0.058 Uiso 1 1 calc R
C26 C 0.47455(19) 0.31277(14) 0.81024(9) 0.0763(6) Uani 1 1 d .
C27 C 0.4591(3) 0.23735(18) 0.83790(12) 0.1057(10) Uani 1 1 d .
H27A H 0.4455 0.1934 0.8186 0.159 Uiso 1 1 calc GR
H27B H 0.3917 0.2433 0.8574 0.159 Uiso 1 1 calc GR
H27C H 0.5304 0.2283 0.8549 0.159 Uiso 1 1 calc GR
C28 C 0.4859(3) 0.38216(17) 0.84275(10) 0.0997(9) Uani 1 1 d .
H28A H 0.5555 0.3748 0.8610 0.149 Uiso 1 1 calc GR
H28B H 0.4155 0.3845 0.8610 0.149 Uiso 1 1 calc GR
H28C H 0.4937 0.4304 0.8265 0.149 Uiso 1 1 calc GR
C29 C 0.3622(2) 0.3223(2) 0.78147(13) 0.1118(11) Uani 1 1 d .
H29A H 0.3689 0.3696 0.7644 0.168 Uiso 1 1 calc GR
H29B H 0.2924 0.3254 0.8000 0.168 Uiso 1 1 calc GR
H29C H 0.3550 0.2780 0.7621 0.168 Uiso 1 1 calc GR
C30 C 0.75409(17) 0.43057(10) 0.69134(5) 0.0559(4) Uani 1 1 d .
C31 C 0.87193(19) 0.41289(12) 0.66725(7) 0.0649(4) Uani 1 1 d .
H31A H 0.9349 0.4053 0.6884 0.097 Uiso 1 1 calc GR
H31B H 0.8919 0.4562 0.6483 0.097 Uiso 1 1 calc GR
H31C H 0.8628 0.3661 0.6499 0.097 Uiso 1 1 calc GR
C32 C 0.7737(3) 0.50823(12) 0.71588(9) 0.0849(7) Uani 1 1 d .
H32A H 0.6986 0.5263 0.7277 0.127 Uiso 1 1 calc GR
H32B H 0.8050 0.5468 0.6958 0.127 Uiso 1 1 calc GR
H32C H 0.8296 0.5002 0.7395 0.127 Uiso 1 1 calc GR
C33 C 0.6570(2) 0.43960(18) 0.65573(7) 0.0865(7) Uani 1 1 d .
H33A H 0.6472 0.3906 0.6404 0.130 Uiso 1 1 calc GR
H33B H 0.6807 0.4796 0.6352 0.130 Uiso 1 1 calc GR
H33C H 0.5824 0.4542 0.6693 0.130 Uiso 1 1 calc GR
O5 O 0.52789(14) 0.47291(12) 0.56511(6) 0.0900(5) Uani 1 1 d .
O6 O 0.50573(10) 0.40376(10) 0.50485(5) 0.0671(3) Uani 1 1 d .
O7 O 0.48994(16) 0.26976(13) 0.56710(6) 0.0986(6) Uani 1 1 d .
O8 O -0.00549(15) 0.64422(8) 0.48724(7) 0.0832(5) Uani 1 1 d .
H8A H -0.0773 0.6348 0.4900 0.125 Uiso 1 1 calc GR
C34 C 0.47088(15) 0.42363(13) 0.54651(6) 0.0626(4) Uani 1 1 d .
C35 C 0.36158(13) 0.38267(10) 0.56598(5) 0.0507(3) Uani 1 1 d .
C36 C 0.40079(15) 0.30080(13) 0.58180(6) 0.0600(4) Uani 1 1 d .
C37 C 0.32518(16) 0.26215(12) 0.61566(5) 0.0583(4) Uani 1 1 d .
C38 C 0.3463(2) 0.18332(14) 0.62539(7) 0.0743(6) Uani 1 1 d .
H38 H 0.4068 0.1567 0.6104 0.089 Uiso 1 1 calc R
C39 C 0.2803(3) 0.14372(15) 0.65659(8) 0.0879(7) Uani 1 1 d .
C40 C 0.1913(3) 0.18545(17) 0.67880(8) 0.0902(7) Uani 1 1 d .
H40 H 0.1453 0.1599 0.7000 0.108 Uiso 1 1 calc R
C41 C 0.1701(2) 0.26356(15) 0.67006(7) 0.0755(5) Uani 1 1 d .
H41 H 0.1111 0.2900 0.6859 0.091 Uiso 1 1 calc R
C42 C 0.23501(17) 0.30382(12) 0.63804(6) 0.0596(4) Uani 1 1 d .
C43 C 0.21080(18) 0.38874(12) 0.62788(6) 0.0633(4) Uani 1 1 d .
H43A H 0.1911 0.4161 0.6550 0.076 Uiso 1 1 calc R
H43B H 0.1418 0.3923 0.6084 0.076 Uiso 1 1 calc R
C44 C 0.31698(17) 0.42888(12) 0.60629(6) 0.0625(4) Uani 1 1 d .
H44A H 0.3817 0.4337 0.6275 0.075 Uiso 1 1 calc R
H44B H 0.2939 0.4814 0.5972 0.075 Uiso 1 1 calc R
C45 C 0.26349(12) 0.37134(8) 0.53003(5) 0.0442(3) Uani 1 1 d .
H45 H 0.2056 0.3330 0.5414 0.053 Uiso 1 1 calc R
C46 C 0.31999(14) 0.33587(9) 0.48928(5) 0.0479(3) Uani 1 1 d .
C47 C 0.25527(18) 0.28822(10) 0.46058(6) 0.0594(4) Uani 1 1 d .
H47 H 0.1752 0.2768 0.4664 0.071 Uiso 1 1 calc R
C48 C 0.3098(2) 0.25780(13) 0.42331(8) 0.0784(6) Uani 1 1 d .
H48 H 0.2658 0.2268 0.4039 0.094 Uiso 1 1 calc R
C49 C 0.4286(3) 0.27319(16) 0.41482(8) 0.0858(7) Uani 1 1 d .
H49 H 0.4648 0.2517 0.3900 0.103 Uiso 1 1 calc R
C50 C 0.4945(2) 0.32002(14) 0.44263(7) 0.0737(5) Uani 1 1 d .
H50 H 0.5751 0.3302 0.4369 0.088 Uiso 1 1 calc R
C51 C 0.43863(15) 0.35180(11) 0.47933(6) 0.0552(4) Uani 1 1 d .
C52 C 0.3048(5) 0.0584(2) 0.66638(12) 0.1356(15) Uani 1 1 d .
H52A H 0.3527 0.0363 0.6432 0.203 Uiso 1 1 calc GR
H52B H 0.2301 0.0304 0.6684 0.203 Uiso 1 1 calc GR
H52C H 0.3471 0.0541 0.6938 0.203 Uiso 1 1 calc GR
C53 C 0.19385(12) 0.44586(8) 0.51893(5) 0.0447(3) Uani 1 1 d .
C54 C 0.07005(13) 0.44168(8) 0.51499(5) 0.0460(3) Uani 1 1 d .
H54 H 0.0323 0.3937 0.5198 0.055 Uiso 1 1 calc R
C55 C 0.00026(14) 0.50650(9) 0.50408(6) 0.0490(3) Uani 1 1 d .
C56 C 0.05993(15) 0.57811(9) 0.49772(6) 0.0547(4) Uani 1 1 d .
C57 C 0.18510(16) 0.58570(9) 0.50214(6) 0.0549(4) Uani 1 1 d .
C58 C 0.24894(14) 0.51784(9) 0.51196(6) 0.0538(4) Uani 1 1 d .
H58 H 0.3321 0.5208 0.5139 0.065 Uiso 1 1 calc R
C59 C -0.13717(16) 0.49851(11) 0.49954(8) 0.0640(5) Uani 1 1 d .
C60 C -0.2015(2) 0.55056(15) 0.53309(11) 0.0882(7) Uani 1 1 d .
H60A H -0.1735 0.5382 0.5622 0.132 Uiso 1 1 calc GR
H60B H -0.2865 0.5414 0.5314 0.132 Uiso 1 1 calc GR
H60C H -0.1850 0.6048 0.5267 0.132 Uiso 1 1 calc GR
C61 C -0.1771(3) 0.5198(2) 0.45268(11) 0.1103(10) Uani 1 1 d .
H61A H -0.1621 0.5746 0.4474 0.165 Uiso 1 1 calc GR
H61B H -0.2613 0.5093 0.4495 0.165 Uiso 1 1 calc GR
H61C H -0.1328 0.4889 0.4318 0.165 Uiso 1 1 calc GR
C62 C -0.17737(17) 0.41401(14) 0.50805(13) 0.0977(10) Uani 1 1 d .
H62A H -0.1384 0.3795 0.4875 0.147 Uiso 1 1 calc GR
H62B H -0.2628 0.4103 0.5044 0.147 Uiso 1 1 calc GR
H62C H -0.1562 0.3991 0.5376 0.147 Uiso 1 1 calc GR
C63 C 0.2496(2) 0.66568(11) 0.49697(9) 0.0747(6) Uani 1 1 d .
C64 C 0.2027(3) 0.72452(13) 0.53146(11) 0.0931(8) Uani 1 1 d .
H64A H 0.1169 0.7285 0.5291 0.140 Uiso 1 1 calc GR
H64B H 0.2381 0.7752 0.5263 0.140 Uiso 1 1 calc GR
H64C H 0.2237 0.7066 0.5605 0.140 Uiso 1 1 calc GR
C65 C 0.2324(4) 0.69815(17) 0.45058(11) 0.1167(12) Uani 1 1 d .
H65A H 0.2578 0.6596 0.4294 0.175 Uiso 1 1 calc GR
H65B H 0.2794 0.7451 0.4471 0.175 Uiso 1 1 calc GR
H65C H 0.1491 0.7102 0.4460 0.175 Uiso 1 1 calc GR
C66 C 0.3848(2) 0.65687(16) 0.50513(15) 0.1144(12) Uani 1 1 d .
H66A H 0.3981 0.6401 0.5350 0.172 Uiso 1 1 calc GR
H66B H 0.4237 0.7065 0.5003 0.172 Uiso 1 1 calc GR
H66C H 0.4171 0.6185 0.4852 0.172 Uiso 1 1 calc GR

loop_
_atom_site_aniso_label
_atom_site_aniso_U_11
_atom_site_aniso_U_22
_atom_site_aniso_U_33
_atom_site_aniso_U_23
_atom_site_aniso_U_13
_atom_site_aniso_U_12
O1 0.0773(9) 0.0875(10) 0.0811(9) 0.0066(8) 0.0032(7) -0.0356(8)
O2 0.0677(7) 0.0582(6) 0.0504(6) 0.0064(5) 0.0044(5) -0.0100(6)
O3 0.1090(11) 0.0649(8) 0.0558(7) 0.0084(6) 0.0023(7) 0.0241(8)
O4 0.0779(9) 0.0714(9) 0.0856(9) 0.0185(7) 0.0160(8) 0.0295(7)
C1 0.0631(9) 0.0476(8) 0.0577(8) 0.0056(6) 0.0014(7) -0.0104(7)
C2 0.0622(9) 0.0463(8) 0.0495(7) 0.0049(6) -0.0029(7) -0.0059(7)
C3 0.0753(11) 0.0466(8) 0.0508(8) 0.0019(6) -0.0015(7) -0.0044(7)
C4 0.0879(13) 0.0507(9) 0.0540(9) -0.0019(7) 0.0061(9) -0.0134(9)
C5 0.0971(15) 0.0519(9) 0.0724(11) -0.0054(8) 0.0189(11) -0.0109(10)
C6 0.125(2) 0.0634(12) 0.0849(15) -0.0145(11) 0.0400(15) -0.0248(13)
C7 0.158(3) 0.0947(18) 0.0663(14) -0.0180(13) 0.0370(17) -0.031(2)
C8 0.146(3) 0.0968(18) 0.0508(10) 0.0018(11) 0.0051(13) -0.0252(19)
C9 0.1074(17) 0.0651(11) 0.0511(9) 0.0011(8) -0.0002(10) -0.0188(11)
C10 0.1058(17) 0.0824(14) 0.0559(10) 0.0118(9) -0.0197(11) -0.0071(13)
C11 0.0765(12) 0.0677(11) 0.0630(10) 0.0058(8) -0.0167(9) -0.0088(10)
C12 0.0535(8) 0.0437(7) 0.0517(7) 0.0066(6) 0.0048(6) -0.0006(6)
C13 0.0493(8) 0.0416(7) 0.0580(8) -0.0017(6) 0.0027(6) 0.0025(6)
C14 0.0504(9) 0.0595(9) 0.0835(12) -0.0050(9) 0.0052(8) -0.0028(8)
C15 0.0593(11) 0.0836(14) 0.1077(18) -0.0171(14) -0.0141(12) -0.0053(10)
C16 0.0863(15) 0.0897(15) 0.0836(14) -0.0146(13) -0.0317(13) 0.0072(13)
C17 0.0855(13) 0.0700(11) 0.0577(10) -0.0026(9) -0.0102(9) 0.0070(10)
C18 0.0588(9) 0.0474(8) 0.0542(8) -0.0027(6) -0.0007(7) 0.0013(7)
C19 0.147(3) 0.0829(17) 0.131(3) -0.0164(17) 0.071(2) -0.0051(18)
C20 0.0501(8) 0.0460(7) 0.0563(8) 0.0070(6) 0.0023(7) -0.0011(6)
C21 0.0578(9) 0.0507(8) 0.0683(10) 0.0128(7) 0.0125(8) -0.0005(7)
C22 0.0495(8) 0.0571(9) 0.0679(10) 0.0067(8) 0.0084(7) -0.0006(7)
C23 0.0504(8) 0.0519(8) 0.0611(9) 0.0058(7) -0.0009(7) 0.0061(7)
C24 0.0489(7) 0.0473(7) 0.0499(7) 0.0060(6) -0.0039(6) -0.0018(6)
C25 0.0472(7) 0.0469(7) 0.0507(7) 0.0053(6) 0.0007(6) -0.0021(6)
C26 0.0600(11) 0.0710(12) 0.0981(15) 0.0129(11) 0.0281(11) 0.0047(9)
C27 0.0938(18) 0.0911(17) 0.132(2) 0.0301(16) 0.0579(18) 0.0044(14)
C28 0.112(2) 0.0919(17) 0.0948(17) 0.0044(14) 0.0432(16) 0.0109(16)
C29 0.0531(12) 0.125(2) 0.157(3) 0.012(2) 0.0140(15) 0.0003(14)
C30 0.0650(9) 0.0511(8) 0.0517(8) 0.0101(6) 0.0003(7) 0.0044(7)
C31 0.0716(11) 0.0577(9) 0.0654(10) 0.0120(8) 0.0097(9) -0.0026(9)
C32 0.120(2) 0.0491(10) 0.0861(14) 0.0025(9) 0.0224(14) -0.0075(11)
C33 0.0853(15) 0.1124(19) 0.0618(11) 0.0223(12) -0.0057(10) 0.0264(14)
O5 0.0613(8) 0.1279(14) 0.0809(9) -0.0182(9) -0.0090(7) -0.0372(9)
O6 0.0385(5) 0.0957(10) 0.0672(7) -0.0082(7) 0.0045(5) -0.0118(6)
O7 0.0705(9) 0.1223(14) 0.1030(12) 0.0299(11) 0.0298(9) 0.0517(10)
O8 0.0715(8) 0.0472(6) 0.1311(14) 0.0224(8) -0.0030(9) 0.0104(6)
C34 0.0385(7) 0.0867(12) 0.0627(9) -0.0055(9) -0.0062(7) -0.0093(8)
C35 0.0368(7) 0.0627(9) 0.0525(8) -0.0065(7) -0.0018(6) 0.0006(6)
C36 0.0451(8) 0.0786(12) 0.0562(8) -0.0007(8) -0.0007(7) 0.0152(8)
C37 0.0549(9) 0.0714(10) 0.0486(8) -0.0009(7) -0.0041(7) 0.0137(8)
C38 0.0867(14) 0.0797(13) 0.0566(9) 0.0043(9) -0.0004(9) 0.0273(11)
C39 0.125(2) 0.0772(14) 0.0620(11) 0.0120(10) 0.0009(12) 0.0153(14)
C40 0.1096(19) 0.0947(17) 0.0662(12) 0.0153(11) 0.0171(13) 0.0040(15)
C41 0.0762(13) 0.0894(14) 0.0608(10) 0.0023(10) 0.0152(9) 0.0098(11)
C42 0.0552(9) 0.0748(11) 0.0490(8) -0.0055(8) 0.0012(7) 0.0077(8)
C43 0.0594(9) 0.0708(11) 0.0596(9) -0.0122(8) 0.0099(8) 0.0090(8)
C44 0.0579(9) 0.0706(11) 0.0590(9) -0.0170(8) 0.0007(8) -0.0021(8)
C45 0.0320(6) 0.0434(7) 0.0572(8) -0.0023(6) -0.0007(6) -0.0001(5)
C46 0.0430(7) 0.0453(7) 0.0553(8) -0.0028(6) -0.0030(6) 0.0054(6)
C47 0.0588(9) 0.0501(8) 0.0692(10) -0.0106(7) -0.0073(8) 0.0001(7)
C48 0.0947(16) 0.0658(12) 0.0745(12) -0.0233(10) -0.0025(11) 0.0004(11)
C49 0.1025(18) 0.0831(14) 0.0717(12) -0.0213(11) 0.0159(12) 0.0138(13)
C50 0.0616(11) 0.0864(14) 0.0730(12) -0.0038(10) 0.0176(9) 0.0116(10)
C51 0.0442(7) 0.0642(10) 0.0573(8) -0.0021(7) 0.0011(7) 0.0040(7)
C52 0.215(5) 0.091(2) 0.101(2) 0.0312(17) 0.028(3) 0.033(3)
C53 0.0355(6) 0.0411(7) 0.0576(8) -0.0024(6) 0.0015(6) -0.0016(5)
C54 0.0373(6) 0.0386(7) 0.0622(8) 0.0019(6) -0.0010(6) -0.0031(5)
C55 0.0406(7) 0.0446(7) 0.0617(8) 0.0023(6) -0.0031(6) 0.0011(6)
C56 0.0549(8) 0.0403(7) 0.0690(10) 0.0063(7) 0.0023(7) 0.0037(6)
C57 0.0543(8) 0.0402(7) 0.0701(10) 0.0012(7) 0.0115(8) -0.0061(6)
C58 0.0384(7) 0.0479(8) 0.0751(10) -0.0028(7) 0.0050(7) -0.0066(6)
C59 0.0416(8) 0.0561(9) 0.0944(13) 0.0022(9) -0.0160(8) 0.0049(7)
C60 0.0527(10) 0.0802(14) 0.132(2) -0.0062(14) 0.0134(12) 0.0059(10)
C61 0.1004(19) 0.115(2) 0.115(2) 0.0006(18) -0.0543(18) 0.0102(17)
C62 0.0378(8) 0.0659(12) 0.189(3) 0.0040(15) -0.0160(13) -0.0070(8)
C63 0.0771(12) 0.0447(8) 0.1022(15) 0.0015(9) 0.0222(12) -0.0165(9)
C64 0.1027(18) 0.0501(10) 0.127(2) -0.0121(12) 0.0215(17) -0.0176(11)
C65 0.163(3) 0.0726(15) 0.115(2) 0.0219(15) 0.040(2) -0.0322(18)
C66 0.0763(15) 0.0642(13) 0.203(4) -0.0120(17) 0.034(2) -0.0338(12)

loop_
_atom_type_symbol
_atom_type_description
_atom_type_scat_dispersion_real
_atom_type_scat_dispersion_imag
_atom_type_scat_source
C C 0.0181 0.0091 'International Tables Vol C Tables 4.2.6.8 and 6.1.1.4'
H H 0.0000 0.0000 'International Tables Vol C Tables 4.2.6.8 and 6.1.1.4'
O O 0.0492 0.0322 'International Tables Vol C Tables 4.2.6.8 and 6.1.1.4'

loop_
_geom_angle_atom_site_label_1
_geom_angle_atom_site_label_2
_geom_angle_atom_site_label_3
_geom_angle
C1 O2 C18 121.56(13)
C23 O4 H4 109.5
O1 C1 O2 116.80(17)
O1 C1 C2 124.69(17)
O2 C1 C2 118.50(14)
C1 C2 C3 105.70(13)
C1 C2 C11 110.01(15)
C1 C2 C12 110.55(13)
C3 C2 C12 109.40(14)
C11 C2 C3 107.92(15)
C11 C2 C12 112.97(14)
O3 C3 C2 121.08(16)
O3 C3 C4 121.65(18)
C4 C3 C2 117.27(15)
C5 C4 C3 118.05(18)
C9 C4 C3 120.8(2)
C9 C4 C5 121.12(19)
C4 C5 H5 119.0
C6 C5 C4 122.1(2)
C6 C5 H5 119.0
C5 C6 C7 116.3(3)
C5 C6 C19 121.5(3)
C7 C6 C19 122.2(3)
C6 C7 H7 118.6
C8 C7 C6 122.8(2)
C8 C7 H7 118.6
C7 C8 H8 119.6
C7 C8 C9 120.8(3)
C9 C8 H8 119.6
C4 C9 C8 116.9(3)
C4 C9 C10 121.35(19)
C8 C9 C10 121.8(2)
C9 C10 H10A 108.9
C9 C10 H10B 108.9
C9 C10 C11 113.20(18)
H10A C10 H10B 107.8
C11 C10 H10A 108.9
C11 C10 H10B 108.9
C2 C11 H11A 109.5
C2 C11 H11B 109.5
C10 C11 C2 110.80(18)
C10 C11 H11A 109.5
C10 C11 H11B 109.5
H11A C11 H11B 108.1
C2 C12 H12 107.7
C13 C12 C2 109.34(12)
C13 C12 H12 107.7
C13 C12 C20 110.53(13)
C20 C12 C2 113.57(14)
C20 C12 H12 107.7
C14 C13 C12 122.65(16)
C18 C13 C12 119.59(15)
C18 C13 C14 117.69(17)
C13 C14 H14 119.7
C15 C14 C13 120.6(2)
C15 C14 H14 119.7
C14 C15 H15 119.8
C16 C15 C14 120.5(2)
C16 C15 H15 119.8
C15 C16 H16 119.7
C15 C16 C17 120.6(2)
C17 C16 H16 119.7
C16 C17 H17 120.7
C16 C17 C18 118.5(2)
C18 C17 H17 120.7
C13 C18 O2 121.58(15)
C13 C18 C17 122.16(18)
C17 C18 O2 116.17(16)
C6 C19 H19A 109.5
C6 C19 H19B 109.5
C6 C19 H19C 109.5
H19A C19 H19B 109.5
H19A C19 H19C 109.5
H19B C19 H19C 109.5
C21 C20 C12 121.49(14)
C25 C20 C12 120.20(14)
C25 C20 C21 118.28(15)
C20 C21 H21 118.6
C22 C21 C20 122.77(16)
C22 C21 H21 118.6
C21 C22 C23 116.90(16)
C21 C22 C26 120.97(16)
C23 C22 C26 122.10(17)
O4 C23 C22 115.32(16)
O4 C23 C24 121.90(15)
C24 C23 C22 122.74(15)
C23 C24 C30 122.67(15)
C25 C24 C23 116.79(14)
C25 C24 C30 120.52(14)
C20 C25 C24 122.47(15)
C20 C25 H25 118.8
C24 C25 H25 118.8
C22 C26 C28 110.4(2)
C27 C26 C22 111.15(18)
C27 C26 C28 107.3(2)
C29 C26 C22 109.6(2)
C29 C26 C27 107.9(2)
C29 C26 C28 110.4(2)
C26 C27 H27A 109.5
C26 C27 H27B 109.5
C26 C27 H27C 109.5
H27A C27 H27B 109.5
H27A C27 H27C 109.5
H27B C27 H27C 109.5
C26 C28 H28A 109.5
C26 C28 H28B 109.5
C26 C28 H28C 109.5
H28A C28 H28B 109.5
H28A C28 H28C 109.5
H28B C28 H28C 109.5
C26 C29 H29A 109.5
C26 C29 H29B 109.5
C26 C29 H29C 109.5
H29A C29 H29B 109.5
H29A C29 H29C 109.5
H29B C29 H29C 109.5
C31 C30 C24 111.86(14)
C31 C30 C33 106.70(16)
C32 C30 C24 111.42(15)
C32 C30 C31 106.21(18)
C32 C30 C33 110.83(19)
C33 C30 C24 109.68(17)
C30 C31 H31A 109.5
C30 C31 H31B 109.5
C30 C31 H31C 109.5
H31A C31 H31B 109.5
H31A C31 H31C 109.5
H31B C31 H31C 109.5
C30 C32 H32A 109.5
C30 C32 H32B 109.5
C30 C32 H32C 109.5
H32A C32 H32B 109.5
H32A C32 H32C 109.5
H32B C32 H32C 109.5
C30 C33 H33A 109.5
C30 C33 H33B 109.5
C30 C33 H33C 109.5
H33A C33 H33B 109.5
H33A C33 H33C 109.5
H33B C33 H33C 109.5
C34 O6 C51 121.29(13)
C56 O8 H8A 109.5
O5 C34 O6 117.41(17)
O5 C34 C35 124.33(18)
O6 C34 C35 118.26(15)
C34 C35 C36 107.99(14)
C34 C35 C44 109.47(15)
C34 C35 C45 110.27(13)
C36 C35 C45 107.84(13)
C44 C35 C36 107.89(15)
C44 C35 C45 113.21(13)
O7 C36 C35 120.91(18)
O7 C36 C37 121.90(19)
C37 C36 C35 117.19(14)
C38 C37 C36 118.53(17)
C38 C37 C42 120.30(19)
C42 C37 C36 121.17(17)
C37 C38 H38 119.1
C39 C38 C37 121.8(2)
C39 C38 H38 119.1
C38 C39 C40 117.7(2)
C38 C39 C52 120.7(3)
C40 C39 C52 121.6(3)
C39 C40 H40 119.3
C41 C40 C39 121.4(2)
C41 C40 H40 119.3
C40 C41 H41 119.3
C40 C41 C42 121.4(2)
C42 C41 H41 119.3
C37 C42 C43 120.99(17)
C41 C42 C37 117.44(19)
C41 C42 C43 121.57(17)
C42 C43 H43A 109.1
C42 C43 H43B 109.1
C42 C43 C44 112.47(16)
H43A C43 H43B 107.8
C44 C43 H43A 109.1
C44 C43 H43B 109.1
C35 C44 H44A 109.3
C35 C44 H44B 109.3
C43 C44 C35 111.47(15)
C43 C44 H44A 109.3
C43 C44 H44B 109.3
H44A C44 H44B 108.0
C35 C45 H45 107.3
C46 C45 C35 109.27(12)
C46 C45 H45 107.3
C46 C45 C53 111.29(13)
C53 C45 C35 114.17(12)
C53 C45 H45 107.3
C47 C46 C45 121.89(15)
C51 C46 C45 119.87(14)
C51 C46 C47 118.23(16)
C46 C47 H47 120.0
C48 C47 C46 120.10(19)
C48 C47 H47 120.0
C47 C48 H48 119.8
C49 C48 C47 120.3(2)
C49 C48 H48 119.8
C48 C49 H49 119.7
C48 C49 C50 120.7(2)
C50 C49 H49 119.7
C49 C50 H50 120.7
C49 C50 C51 118.7(2)
C51 C50 H50 120.7
C46 C51 O6 121.07(15)
C46 C51 C50 121.91(18)
C50 C51 O6 116.96(17)
C39 C52 H52A 109.5
C39 C52 H52B 109.5
C39 C52 H52C 109.5
H52A C52 H52B 109.5
H52A C52 H52C 109.5
H52B C52 H52C 109.5
C54 C53 C45 118.88(13)
C58 C53 C45 122.90(13)
C58 C53 C54 118.21(14)
C53 C54 H54 118.8
C53 C54 C55 122.46(14)
C55 C54 H54 118.8
C54 C55 C56 117.22(14)
C54 C55 C59 120.44(14)
C56 C55 C59 122.35(14)
O8 C56 C55 119.38(15)
O8 C56 C57 118.13(15)
C55 C56 C57 122.48(15)
C56 C57 C63 122.11(16)
C58 C57 C56 116.86(14)
C58 C57 C63 121.02(16)
C53 C58 C57 122.73(14)
C53 C58 H58 118.6
C57 C58 H58 118.6
C60 C59 C55 110.79(17)
C60 C59 C61 110.2(2)
C61 C59 C55 110.5(2)
C62 C59 C55 111.02(14)
C62 C59 C60 107.2(2)
C62 C59 C61 107.1(2)
C59 C60 H60A 109.5
C59 C60 H60B 109.5
C59 C60 H60C 109.5
H60A C60 H60B 109.5
H60A C60 H60C 109.5
H60B C60 H60C 109.5
C59 C61 H61A 109.5
C59 C61 H61B 109.5
C59 C61 H61C 109.5
H61A C61 H61B 109.5
H61A C61 H61C 109.5
H61B C61 H61C 109.5
C59 C62 H62A 109.5
C59 C62 H62B 109.5
C59 C62 H62C 109.5
H62A C62 H62B 109.5
H62A C62 H62C 109.5
H62B C62 H62C 109.5
C64 C63 C57 110.21(17)
C65 C63 C57 110.7(2)
C65 C63 C64 110.4(2)
C65 C63 C66 107.9(3)
C66 C63 C57 110.72(19)
C66 C63 C64 106.7(2)
C63 C64 H64A 109.5
C63 C64 H64B 109.5
C63 C64 H64C 109.5
H64A C64 H64B 109.5
H64A C64 H64C 109.5
H64B C64 H64C 109.5
C63 C65 H65A 109.5
C63 C65 H65B 109.5
C63 C65 H65C 109.5
H65A C65 H65B 109.5
H65A C65 H65C 109.5
H65B C65 H65C 109.5
C63 C66 H66A 109.5
C63 C66 H66B 109.5
C63 C66 H66C 109.5
H66A C66 H66B 109.5
H66A C66 H66C 109.5
H66B C66 H66C 109.5

loop_
_geom_bond_atom_site_label_1
_geom_bond_atom_site_label_2
_geom_bond_distance
O1 C1 1.195(2)
O2 C1 1.355(2)
O2 C18 1.392(2)
O3 C3 1.213(2)
O4 H4 0.8200
O4 C23 1.375(2)
C1 C2 1.523(2)
C2 C3 1.539(2)
C2 C11 1.537(2)
C2 C12 1.562(2)
C3 C4 1.486(3)
C4 C5 1.405(3)
C4 C9 1.396(3)
C5 H5 0.9300
C5 C6 1.379(3)
C6 C7 1.392(5)
C6 C19 1.502(4)
C7 H7 0.9300
C7 C8 1.387(5)
C8 H8 0.9300
C8 C9 1.401(3)
C9 C10 1.496(4)
C10 H10A 0.9700
C10 H10B 0.9700
C10 C11 1.522(3)
C11 H11A 0.9700
C11 H11B 0.9700
C12 H12 0.9800
C12 C13 1.510(2)
C12 C20 1.525(2)
C13 C14 1.390(2)
C13 C18 1.380(2)
C14 H14 0.9300
C14 C15 1.376(3)
C15 H15 0.9300
C15 C16 1.365(4)
C16 H16 0.9300
C16 C17 1.376(4)
C17 H17 0.9300
C17 C18 1.383(3)
C19 H19A 0.9600
C19 H19B 0.9600
C19 H19C 0.9600
C20 C21 1.390(2)
C20 C25 1.385(2)
C21 H21 0.9300
C21 C22 1.384(3)
C22 C23 1.408(2)
C22 C26 1.543(3)
C23 C24 1.404(2)
C24 C25 1.397(2)
C24 C30 1.544(2)
C25 H25 0.9300
C26 C27 1.542(3)
C26 C28 1.543(4)
C26 C29 1.534(4)
C27 H27A 0.9600
C27 H27B 0.9600
C27 H27C 0.9600
C28 H28A 0.9600
C28 H28B 0.9600
C28 H28C 0.9600
C29 H29A 0.9600
C29 H29B 0.9600
C29 H29C 0.9600
C30 C31 1.532(3)
C30 C32 1.532(3)
C30 C33 1.536(3)
C31 H31A 0.9600
C31 H31B 0.9600
C31 H31C 0.9600
C32 H32A 0.9600
C32 H32B 0.9600
C32 H32C 0.9600
C33 H33A 0.9600
C33 H33B 0.9600
C33 H33C 0.9600
O5 C34 1.193(2)
O6 C34 1.364(2)
O6 C51 1.392(2)
O7 C36 1.210(2)
O8 H8A 0.8200
O8 C56 1.377(2)
C34 C35 1.522(2)
C35 C36 1.536(3)
C35 C44 1.536(2)
C35 C45 1.555(2)
C36 C37 1.482(3)
C37 C38 1.393(3)
C37 C42 1.404(2)
C38 H38 0.9300
C38 C39 1.375(4)
C39 C40 1.392(4)
C39 C52 1.507(4)
C40 H40 0.9300
C40 C41 1.375(4)
C41 H41 0.9300
C41 C42 1.391(3)
C42 C43 1.501(3)
C43 H43A 0.9700
C43 H43B 0.9700
C43 C44 1.514(3)
C44 H44A 0.9700
C44 H44B 0.9700
C45 H45 0.9800
C45 C46 1.512(2)
C45 C53 1.523(2)
C46 C47 1.391(2)
C46 C51 1.382(2)
C47 H47 0.9300
C47 C48 1.384(3)
C48 H48 0.9300
C48 C49 1.373(4)
C49 H49 0.9300
C49 C50 1.373(4)
C50 H50 0.9300
C50 C51 1.385(3)
C52 H52A 0.9600
C52 H52B 0.9600
C52 H52C 0.9600
C53 C54 1.386(2)
C53 C58 1.386(2)
C54 H54 0.9300
C54 C55 1.389(2)
C55 C56 1.401(2)
C55 C59 1.543(2)
C56 C57 1.406(2)
C57 C58 1.388(2)
C57 C63 1.546(2)
C58 H58 0.9300
C59 C60 1.527(3)
C59 C61 1.532(4)
C59 C62 1.527(3)
C60 H60A 0.9600
C60 H60B 0.9600
C60 H60C 0.9600
C61 H61A 0.9600
C61 H61B 0.9600
C61 H61C 0.9600
C62 H62A 0.9600
C62 H62B 0.9600
C62 H62C 0.9600
C63 C64 1.539(3)
C63 C65 1.524(4)
C63 C66 1.533(4)
C64 H64A 0.9600
C64 H64B 0.9600
C64 H64C 0.9600
C65 H65A 0.9600
C65 H65B 0.9600
C65 H65C 0.9600
C66 H66A 0.9600
C66 H66B 0.9600
C66 H66C 0.9600

loop_
_geom_torsion_atom_site_label_1
_geom_torsion_atom_site_label_2
_geom_torsion_atom_site_label_3
_geom_torsion_atom_site_label_4
_geom_torsion
O1 C1 C2 C3 -98.1(2)
O1 C1 C2 C11 18.2(3)
O1 C1 C2 C12 143.6(2)
O2 C1 C2 C3 81.03(18)
O2 C1 C2 C11 -162.71(16)
O2 C1 C2 C12 -37.3(2)
O3 C3 C4 C5 -10.8(3)
O3 C3 C4 C9 167.9(2)
O4 C23 C24 C25 179.69(16)
O4 C23 C24 C30 -2.2(3)
C1 O2 C18 C13 16.8(2)
C1 O2 C18 C17 -166.51(17)
C1 C2 C3 O3 -20.7(2)
C1 C2 C3 C4 158.47(16)
C1 C2 C11 C10 -175.23(17)
C1 C2 C12 C13 48.04(18)
C1 C2 C12 C20 -75.92(17)
C2 C3 C4 C5 170.06(16)
C2 C3 C4 C9 -11.3(3)
C2 C12 C13 C14 151.81(16)
C2 C12 C13 C18 -31.2(2)
C2 C12 C20 C21 51.2(2)
C2 C12 C20 C25 -130.86(16)
C3 C2 C11 C10 -60.4(2)
C3 C2 C12 C13 -67.96(16)
C3 C2 C12 C20 168.08(13)
C3 C4 C5 C6 -179.0(2)
C3 C4 C9 C8 -180.0(2)
C3 C4 C9 C10 -0.1(3)
C4 C5 C6 C7 -1.4(4)
C4 C5 C6 C19 179.5(2)
C4 C9 C10 C11 -20.2(3)
C5 C4 C9 C8 -1.4(3)
C5 C4 C9 C10 178.5(2)
C5 C6 C7 C8 -0.4(4)
C6 C7 C8 C9 1.2(5)
C7 C8 C9 C4 -0.3(4)
C7 C8 C9 C10 179.8(3)
C8 C9 C10 C11 159.7(2)
C9 C4 C5 C6 2.3(3)
C9 C10 C11 C2 51.2(2)
C11 C2 C3 O3 -138.38(19)
C11 C2 C3 C4 40.8(2)
C11 C2 C12 C13 171.81(15)
C11 C2 C12 C20 47.8(2)
C12 C2 C3 O3 98.3(2)
C12 C2 C3 C4 -82.48(19)
C12 C2 C11 C10 60.7(2)
C12 C13 C14 C15 176.64(19)
C12 C13 C18 O2 -1.3(2)
C12 C13 C18 C17 -177.74(16)
C12 C20 C21 C22 -179.79(17)
C12 C20 C25 C24 -178.14(15)
C13 C12 C20 C21 -72.2(2)
C13 C12 C20 C25 105.82(17)
C13 C14 C15 C16 0.8(4)
C14 C13 C18 O2 175.86(15)
C14 C13 C18 C17 -0.6(3)
C14 C15 C16 C17 -0.1(4)
C15 C16 C17 C18 -0.9(4)
C16 C17 C18 O2 -175.39(19)
C16 C17 C18 C13 1.2(3)
C18 O2 C1 O1 -176.28(17)
C18 O2 C1 C2 4.5(2)
C18 C13 C14 C15 -0.4(3)
C19 C6 C7 C8 178.7(3)
C20 C12 C13 C14 -82.46(19)
C20 C12 C13 C18 94.54(17)
C20 C21 C22 C23 -2.2(3)
C20 C21 C22 C26 175.9(2)
C21 C20 C25 C24 -0.1(3)
C21 C22 C23 O4 -177.91(18)
C21 C22 C23 C24 0.2(3)
C21 C22 C26 C27 0.7(3)
C21 C22 C26 C28 119.6(2)
C21 C22 C26 C29 -118.5(2)
C22 C23 C24 C25 1.8(3)
C22 C23 C24 C30 179.87(17)
C23 C22 C26 C27 178.6(2)
C23 C22 C26 C28 -62.4(3)
C23 C22 C26 C29 59.5(3)
C23 C24 C25 C20 -1.8(2)
C23 C24 C30 C31 175.38(16)
C23 C24 C30 C32 56.7(2)
C23 C24 C30 C33 -66.4(2)
C25 C20 C21 C22 2.2(3)
C25 C24 C30 C31 -6.6(2)
C25 C24 C30 C32 -125.3(2)
C25 C24 C30 C33 111.62(19)
C26 C22 C23 O4 4.0(3)
C26 C22 C23 C24 -177.91(19)
C30 C24 C25 C20 -179.95(15)
O5 C34 C35 C36 -102.0(2)
O5 C34 C35 C44 15.2(3)
O5 C34 C35 C45 140.4(2)
O6 C34 C35 C36 78.8(2)
O6 C34 C35 C44 -163.96(17)
O6 C34 C35 C45 -38.8(2)
O7 C36 C37 C38 -10.6(3)
O7 C36 C37 C42 168.6(2)
O8 C56 C57 C58 -178.91(18)
O8 C56 C57 C63 1.8(3)
C34 O6 C51 C46 18.6(3)
C34 O6 C51 C50 -164.31(19)
C34 C35 C36 O7 -21.6(2)
C34 C35 C36 C37 158.19(16)
C34 C35 C44 C43 -177.92(16)
C34 C35 C45 C46 48.94(18)
C34 C35 C45 C53 -76.40(17)
C35 C36 C37 C38 169.55(17)
C35 C36 C37 C42 -11.3(2)
C35 C45 C46 C47 150.94(16)
C35 C45 C46 C51 -30.3(2)
C35 C45 C53 C54 -135.30(15)
C35 C45 C53 C58 45.6(2)
C36 C35 C44 C43 -60.64(19)
C36 C35 C45 C46 -68.75(16)
C36 C35 C45 C53 165.90(13)
C36 C37 C38 C39 179.6(2)
C36 C37 C42 C41 -178.50(18)
C36 C37 C42 C43 1.0(3)
C37 C38 C39 C40 -0.7(4)
C37 C38 C39 C52 179.8(3)
C37 C42 C43 C44 -21.6(2)
C38 C37 C42 C41 0.7(3)
C38 C37 C42 C43 -179.84(19)
C38 C39 C40 C41 -0.2(4)
C39 C40 C41 C42 1.3(4)
C40 C41 C42 C37 -1.5(3)
C40 C41 C42 C43 179.0(2)
C41 C42 C43 C44 157.92(19)
C42 C37 C38 C39 0.4(3)
C42 C43 C44 C35 52.2(2)
C44 C35 C36 O7 -139.9(2)
C44 C35 C36 C37 40.0(2)
C44 C35 C45 C46 171.96(15)
C44 C35 C45 C53 46.62(19)
C45 C35 C36 O7 97.5(2)
C45 C35 C36 C37 -82.65(18)
C45 C35 C44 C43 58.6(2)
C45 C46 C47 C48 179.09(18)
C45 C46 C51 O6 -3.7(2)
C45 C46 C51 C50 179.33(17)
C45 C53 C54 C55 -178.65(15)
C45 C53 C58 C57 -179.57(16)
C46 C45 C53 C54 100.43(17)
C46 C45 C53 C58 -78.67(19)
C46 C47 C48 C49 1.2(3)
C47 C46 C51 O6 175.12(16)
C47 C46 C51 C50 -1.8(3)
C47 C48 C49 C50 -1.2(4)
C48 C49 C50 C51 -0.3(4)
C49 C50 C51 O6 -175.2(2)
C49 C50 C51 C46 1.9(3)
C51 O6 C34 O5 -174.5(2)
C51 O6 C34 C35 4.7(3)
C51 C46 C47 C48 0.3(3)
C52 C39 C40 C41 179.4(3)
C53 C45 C46 C47 -82.07(18)
C53 C45 C46 C51 96.72(17)
C53 C54 C55 C56 -1.0(3)
C53 C54 C55 C59 179.23(17)
C54 C53 C58 C57 1.3(3)
C54 C55 C56 O8 -179.42(17)
C54 C55 C56 C57 -0.2(3)
C54 C55 C59 C60 118.5(2)
C54 C55 C59 C61 -119.2(2)
C54 C55 C59 C62 -0.5(3)
C55 C56 C57 C58 1.9(3)
C55 C56 C57 C63 -177.39(18)
C56 C55 C59 C60 -61.3(3)
C56 C55 C59 C61 61.1(3)
C56 C55 C59 C62 179.8(2)
C56 C57 C58 C53 -2.4(3)
C56 C57 C63 C64 60.2(3)
C56 C57 C63 C65 -62.3(3)
C56 C57 C63 C66 178.0(2)
C58 C53 C54 C55 0.5(3)
C58 C57 C63 C64 -119.1(2)
C58 C57 C63 C65 118.4(3)
C58 C57 C63 C66 -1.3(3)
C59 C55 C56 O8 0.3(3)
C59 C55 C56 C57 179.54(18)
C63 C57 C58 C53 176.82(18)
